data_4343048
loop_
_publ_author_name
'Liu, Shan-Shan'
'Xu, Ling'
'Jiang, Shang-Da'
'Zhang, Yi-Quan'
'Meng, Yin-Shan'
'Wang, Zitao'
'Wang, Bing-Wu'
'Zhang, Wen-Xiong'
'Xi, Zhenfeng'
'Gao, Song'

_publ_section_title
;
 Half-Sandwich Complexes of Dy(III): A Janus-Motif with Facile Tunability
 of Magnetism.
;
_journal_issue 11
_journal_name_full 'Inorganic chemistry'
_journal_page_first 5162
_journal_page_last 5168
_journal_paper_doi 10.1021/ic502734z
_journal_volume 54
_journal_year 2015
_chemical_formula_moiety 'C50 H59 Dy O6 Si'
_chemical_formula_sum 'C50 H59 Dy O6 Si'
_chemical_formula_weight 946.56
_chemical_name_systematic
; 
 ? 
;
_space_group_IT_number 14
_symmetry_cell_setting monoclinic
_symmetry_space_group_name_Hall '-P 2ybc'
_symmetry_space_group_name_H-M 'P 1 21/c 1'
_atom_sites_solution_hydrogens geom
_atom_sites_solution_primary direct
_atom_sites_solution_secondary difmap
_audit_creation_method SHELXL-97
_cell_angle_alpha 90.00
_cell_angle_beta 116.390(5)
_cell_angle_gamma 90.00
_cell_formula_units_Z 4
_cell_length_a 19.5489(7)
_cell_length_b 14.1446(3)
_cell_length_c 18.4719(7)
_cell_measurement_temperature 173(2)
_cell_volume 4575.4(3)
_computing_structure_refinement 'SHELXL-97 (Sheldrick, 1997)'
_computing_structure_solution 'SHELXS-97 (Sheldrick, 1990)'
_diffrn_ambient_temperature 173(2)
_diffrn_measured_fraction_theta_full 0.999
_diffrn_measured_fraction_theta_max 0.999
_diffrn_radiation_monochromator graphite
_diffrn_radiation_source 'fine-focus sealed tube'
_diffrn_radiation_type MoK\a
_diffrn_radiation_wavelength 0.71073
_diffrn_reflns_av_R_equivalents 0.0453
_diffrn_reflns_av_sigmaI/netI 0.0462
_diffrn_reflns_limit_h_max 20
_diffrn_reflns_limit_h_min -24
_diffrn_reflns_limit_k_max 17
_diffrn_reflns_limit_k_min -17
_diffrn_reflns_limit_l_max 22
_diffrn_reflns_limit_l_min -19
_diffrn_reflns_number 32687
_diffrn_reflns_theta_full 26.02
_diffrn_reflns_theta_max 26.02
_diffrn_reflns_theta_min 2.85
_exptl_absorpt_coefficient_mu 1.706
_exptl_absorpt_correction_T_max 0.8479
_exptl_absorpt_correction_T_min 0.7266
_exptl_absorpt_correction_type multi-scan
_exptl_crystal_colour red
_exptl_crystal_density_diffrn 1.374
_exptl_crystal_density_method 'not measured'
_exptl_crystal_description block
_exptl_crystal_F_000 1948
_exptl_crystal_size_max 0.20
_exptl_crystal_size_mid 0.20
_exptl_crystal_size_min 0.10
_refine_diff_density_max 1.166
_refine_diff_density_min -0.745
_refine_diff_density_rms 0.090
_refine_ls_extinction_method none
_refine_ls_goodness_of_fit_ref 1.037
_refine_ls_hydrogen_treatment mixed
_refine_ls_matrix_type full
_refine_ls_number_parameters 530
_refine_ls_number_reflns 9005
_refine_ls_number_restraints 0
_refine_ls_restrained_S_all 1.037
_refine_ls_R_factor_all 0.0467
_refine_ls_R_factor_gt 0.0323
_refine_ls_shift/su_max 0.002
_refine_ls_shift/su_mean 0.000
_refine_ls_structure_factor_coef Fsqd
_refine_ls_weighting_details 'calc w=1/[\s^2^(Fo^2^)+(0.0261P)^2^+4.8727P] where P=(Fo^2^+2Fc^2^)/3'
_refine_ls_weighting_scheme calc
_refine_ls_wR_factor_gt 0.0682
_refine_ls_wR_factor_ref 0.0753
_reflns_number_gt 7241
_reflns_number_total 9005
_reflns_threshold_expression >2sigma(I)
_cod_data_source_file ic502734z_si_004.cif
_cod_data_source_block cp'dy
_cod_depositor_comments 'Adding full bibliography for 4343048--4343050.cif.'
_cod_original_sg_symbol_H-M P21/c
_cod_database_code 4343048

loop_
_symmetry_equiv_pos_as_xyz
'x, y, z'
'-x, y+1/2, -z+1/2'
'-x, -y, -z'
'x, -y-1/2, z-1/2'

loop_
_atom_site_label
_atom_site_type_symbol
_atom_site_fract_x
_atom_site_fract_y
_atom_site_fract_z
_atom_site_U_iso_or_equiv
_atom_site_adp_type
_atom_site_occupancy
_atom_site_symmetry_multiplicity
_atom_site_calc_flag
_atom_site_refinement_flags
Dy1 Dy 0.737202(9) -0.314157(10) 0.627804(9) 0.02038(6) Uani 1 1 d .
Si1 Si 0.94503(6) -0.20830(7) 0.69286(7) 0.0356(3) Uani 1 1 d .
O1 O 0.74379(13) -0.46888(14) 0.66345(14) 0.0238(5) Uani 1 1 d .
O2 O 0.81202(13) -0.37749(14) 0.57547(14) 0.0244(5) Uani 1 1 d .
O3 O 0.67712(13) -0.19549(15) 0.53995(14) 0.0267(5) Uani 1 1 d .
O4 O 0.62145(13) -0.30420(15) 0.62915(14) 0.0268(5) Uani 1 1 d .
O5 O 0.64956(13) -0.39395(17) 0.50189(14) 0.0306(6) Uani 1 1 d .
C1 C 0.86732(19) -0.2282(2) 0.7228(2) 0.0233(7) Uani 1 1 d .
C2 C 0.8089(2) -0.1596(2) 0.7123(2) 0.0296(8) Uani 1 1 d .
C3 C 0.7651(2) -0.1925(2) 0.7498(2) 0.0310(8) Uani 1 1 d .
C4 C 0.7948(2) -0.2813(3) 0.7852(2) 0.0316(8) Uani 1 1 d .
C5 C 0.85737(19) -0.3028(2) 0.7701(2) 0.0257(8) Uani 1 1 d .
C6 C 1.0126(3) -0.1175(3) 0.7608(3) 0.0620(14) Uani 1 1 d .
H6A H 0.9866 -0.0581 0.7533 0.093 Uiso 1 1 calc R
H6B H 1.0549 -0.1106 0.7481 0.093 Uiso 1 1 calc R
H6C H 1.0310 -0.1373 0.8161 0.093 Uiso 1 1 calc R
C7 C 1.0031(2) -0.3158(3) 0.6998(3) 0.0508(12) Uani 1 1 d .
H7A H 1.0267 -0.3381 0.7546 0.076 Uiso 1 1 calc R
H7B H 1.0418 -0.3002 0.6832 0.076 Uiso 1 1 calc R
H7C H 0.9706 -0.3642 0.6652 0.076 Uiso 1 1 calc R
C8 C 0.9065(3) -0.1625(3) 0.5865(3) 0.0615(14) Uani 1 1 d .
H8A H 0.8580 -0.1914 0.5540 0.092 Uiso 1 1 calc R
H8B H 0.9416 -0.1774 0.5647 0.092 Uiso 1 1 calc R
H8C H 0.9003 -0.0951 0.5866 0.092 Uiso 1 1 calc R
C9 C 0.7998(2) -0.0637(2) 0.6739(3) 0.0453(11) Uani 1 1 d .
H9A H 0.7467 -0.0524 0.6391 0.068 Uiso 1 1 calc R
H9B H 0.8282 -0.0614 0.6429 0.068 Uiso 1 1 calc R
H9C H 0.8185 -0.0162 0.7153 0.068 Uiso 1 1 calc R
C10 C 0.7012(2) -0.1391(3) 0.7556(3) 0.0513(12) Uani 1 1 d .
H10A H 0.7221 -0.0945 0.7991 0.077 Uiso 1 1 calc R
H10B H 0.6687 -0.1827 0.7655 0.077 Uiso 1 1 calc R
H10C H 0.6722 -0.1062 0.7058 0.077 Uiso 1 1 calc R
C11 C 0.7650(3) -0.3400(3) 0.8334(3) 0.0510(12) Uani 1 1 d .
H11A H 0.7628 -0.4052 0.8182 0.077 Uiso 1 1 calc R
H11B H 0.7147 -0.3187 0.8227 0.077 Uiso 1 1 calc R
H11C H 0.7984 -0.3333 0.8900 0.077 Uiso 1 1 calc R
C12 C 0.9048(2) -0.3911(3) 0.7992(3) 0.0445(11) Uani 1 1 d .
H12A H 0.9527 -0.3759 0.8441 0.067 Uiso 1 1 calc R
H12B H 0.9137 -0.4172 0.7562 0.067 Uiso 1 1 calc R
H12C H 0.8781 -0.4364 0.8158 0.067 Uiso 1 1 calc R
C13 C 0.8707(2) -0.3937(3) 0.4655(2) 0.0346(9) Uani 1 1 d .
H13 H 0.8590 -0.3342 0.4783 0.041 Uiso 1 1 calc R
C14 C 0.9029(2) -0.4012(3) 0.4129(2) 0.0422(10) Uani 1 1 d .
H14 H 0.9126 -0.3470 0.3905 0.051 Uiso 1 1 calc R
C15 C 0.9205(3) -0.4875(3) 0.3936(3) 0.0543(12) Uani 1 1 d .
H15 H 0.9414 -0.4927 0.3573 0.065 Uiso 1 1 calc R
C16 C 0.9074(4) -0.5667(3) 0.4281(4) 0.0764(18) Uani 1 1 d .
H16 H 0.9207 -0.6258 0.4161 0.092 Uiso 1 1 calc R
C17 C 0.8748(3) -0.5601(3) 0.4802(3) 0.0613(14) Uani 1 1 d .
H17 H 0.8657 -0.6147 0.5026 0.074 Uiso 1 1 calc R
C18 C 0.8553(2) -0.4730(2) 0.4996(2) 0.0276(8) Uani 1 1 d .
C19 C 0.81969(18) -0.4622(2) 0.5559(2) 0.0222(7) Uani 1 1 d .
C20 C 0.79610(19) -0.5418(2) 0.5836(2) 0.0255(8) Uani 1 1 d .
H20 H 0.8040 -0.6003 0.5656 0.031 Uiso 1 1 calc R
C21 C 0.76180(19) -0.5421(2) 0.6356(2) 0.0230(7) Uani 1 1 d .
C22 C 0.7402(2) -0.6350(2) 0.6593(2) 0.0263(8) Uani 1 1 d .
C23 C 0.7753(3) -0.7192(3) 0.6565(3) 0.0473(11) Uani 1 1 d .
H23 H 0.8149 -0.7188 0.6415 0.057 Uiso 1 1 calc R
C24 C 0.7519(3) -0.8034(3) 0.6758(4) 0.0635(15) Uani 1 1 d .
H24 H 0.7758 -0.8595 0.6738 0.076 Uiso 1 1 calc R
C25 C 0.6932(3) -0.8052(3) 0.6982(3) 0.0560(13) Uani 1 1 d .
H25 H 0.6775 -0.8623 0.7110 0.067 Uiso 1 1 calc R
C26 C 0.6582(3) -0.7220(3) 0.7015(3) 0.0444(11) Uani 1 1 d .
H26 H 0.6185 -0.7226 0.7161 0.053 Uiso 1 1 calc R
C27 C 0.6823(2) -0.6374(2) 0.6828(2) 0.0329(9) Uani 1 1 d .
H27 H 0.6591 -0.5813 0.6862 0.039 Uiso 1 1 calc R
C28 C 0.5060(2) -0.3284(2) 0.6740(2) 0.0319(9) Uani 1 1 d .
H28 H 0.5559 -0.3403 0.7120 0.038 Uiso 1 1 calc R
C29 C 0.4459(2) -0.3526(3) 0.6908(3) 0.0409(10) Uani 1 1 d .
H29 H 0.4558 -0.3802 0.7402 0.049 Uiso 1 1 calc R
C30 C 0.3721(2) -0.3361(3) 0.6353(3) 0.0400(10) Uani 1 1 d .
H30 H 0.3319 -0.3529 0.6468 0.048 Uiso 1 1 calc R
C31 C 0.3575(2) -0.2948(3) 0.5627(3) 0.0373(9) Uani 1 1 d .
H31 H 0.3073 -0.2835 0.5249 0.045 Uiso 1 1 calc R
C32 C 0.4174(2) -0.2698(2) 0.5454(2) 0.0301(8) Uani 1 1 d .
H32 H 0.4071 -0.2416 0.4962 0.036 Uiso 1 1 calc R
C33 C 0.4924(2) -0.2865(2) 0.6009(2) 0.0246(8) Uani 1 1 d .
C34 C 0.55955(19) -0.2615(2) 0.5860(2) 0.0240(8) Uani 1 1 d .
C35 C 0.5517(2) -0.1929(2) 0.5278(2) 0.0273(8) Uani 1 1 d .
H35 H 0.5038 -0.1653 0.4998 0.033 Uiso 1 1 calc R
C36 C 0.6092(2) -0.1623(2) 0.5084(2) 0.0244(8) Uani 1 1 d .
C37 C 0.59449(19) -0.0847(2) 0.4481(2) 0.0243(7) Uani 1 1 d .
C38 C 0.5273(2) -0.0327(2) 0.4147(2) 0.0310(8) Uani 1 1 d .
H38 H 0.4881 -0.0467 0.4286 0.037 Uiso 1 1 calc R
C39 C 0.5183(2) 0.0400(2) 0.3608(2) 0.0342(9) Uani 1 1 d .
H39 H 0.4733 0.0750 0.3391 0.041 Uiso 1 1 calc R
C40 C 0.5749(2) 0.0606(2) 0.3392(2) 0.0354(9) Uani 1 1 d .
H40 H 0.5686 0.1098 0.3034 0.042 Uiso 1 1 calc R
C41 C 0.6411(3) 0.0089(3) 0.3703(3) 0.0476(11) Uani 1 1 d .
H41 H 0.6794 0.0221 0.3548 0.057 Uiso 1 1 calc R
C42 C 0.6508(2) -0.0629(3) 0.4247(3) 0.0421(10) Uani 1 1 d .
H42 H 0.6960 -0.0974 0.4460 0.051 Uiso 1 1 calc R
C43 C 0.5868(2) -0.4562(3) 0.4864(2) 0.0356(9) Uani 1 1 d .
H43A H 0.5714 -0.4526 0.5295 0.043 Uiso 1 1 calc R
H43B H 0.6003 -0.5210 0.4814 0.043 Uiso 1 1 calc R
C44 C 0.5236(2) -0.4211(3) 0.4074(3) 0.0482(11) Uani 1 1 d .
H44A H 0.4908 -0.3766 0.4170 0.058 Uiso 1 1 calc R
H44B H 0.4929 -0.4733 0.3752 0.058 Uiso 1 1 calc R
C45 C 0.5662(3) -0.3733(4) 0.3658(3) 0.0600(13) Uani 1 1 d .
H45A H 0.5574 -0.4064 0.3164 0.072 Uiso 1 1 calc R
H45B H 0.5497 -0.3082 0.3527 0.072 Uiso 1 1 calc R
C46 C 0.6492(2) -0.3776(3) 0.4254(2) 0.0398(10) Uani 1 1 d .
H46A H 0.6747 -0.4287 0.4120 0.048 Uiso 1 1 calc R
H46B H 0.6747 -0.3186 0.4258 0.048 Uiso 1 1 calc R
O6 O 0.1700(2) -0.2872(3) 0.0041(3) 0.0781(11) Uani 1 1 d .
C47 C 0.1259(7) -0.3557(8) -0.0320(5) 0.230(7) Uani 1 1 d .
H47A H 0.1523 -0.3992 -0.0515 0.276 Uiso 1 1 calc R
H47B H 0.0815 -0.3318 -0.0784 0.276 Uiso 1 1 calc R
C48 C 0.1007(6) -0.4070(7) 0.0218(5) 0.184(5) Uani 1 1 d .
H48A H 0.0459 -0.4009 0.0025 0.220 Uiso 1 1 calc R
H48B H 0.1135 -0.4735 0.0244 0.220 Uiso 1 1 calc R
C49 C 0.1392(5) -0.3652(5) 0.0967(5) 0.118(3) Uani 1 1 d .
H49A H 0.1650 -0.4127 0.1378 0.142 Uiso 1 1 calc R
H49B H 0.1041 -0.3306 0.1110 0.142 Uiso 1 1 calc R
C50 C 0.1952(4) -0.3004(5) 0.0899(4) 0.098(2) Uani 1 1 d .
H50A H 0.1961 -0.2405 0.1160 0.117 Uiso 1 1 calc R
H50B H 0.2460 -0.3277 0.1150 0.117 Uiso 1 1 calc R

loop_
_atom_site_aniso_label
_atom_site_aniso_U_11
_atom_site_aniso_U_22
_atom_site_aniso_U_33
_atom_site_aniso_U_23
_atom_site_aniso_U_13
_atom_site_aniso_U_12
Dy1 0.02075(9) 0.01941(8) 0.02236(9) 0.00174(7) 0.01082(7) 0.00296(6)
Si1 0.0360(6) 0.0359(5) 0.0439(7) -0.0119(5) 0.0260(5) -0.0111(5)
O1 0.0299(13) 0.0189(11) 0.0266(13) 0.0014(10) 0.0160(11) 0.0019(10)
O2 0.0256(13) 0.0215(11) 0.0288(13) 0.0009(10) 0.0146(11) 0.0017(10)
O3 0.0240(13) 0.0281(12) 0.0316(14) 0.0099(10) 0.0156(11) 0.0054(10)
O4 0.0237(13) 0.0308(12) 0.0288(13) 0.0055(11) 0.0141(11) 0.0057(10)
O5 0.0270(14) 0.0413(14) 0.0236(13) -0.0023(11) 0.0113(11) -0.0068(11)
C1 0.0226(18) 0.0211(16) 0.0261(18) -0.0031(14) 0.0108(15) -0.0005(14)
C2 0.031(2) 0.0227(17) 0.033(2) -0.0064(15) 0.0124(17) -0.0012(15)
C3 0.028(2) 0.037(2) 0.030(2) -0.0128(17) 0.0148(17) -0.0004(16)
C4 0.032(2) 0.040(2) 0.0229(19) -0.0052(16) 0.0125(17) -0.0076(17)
C5 0.0235(18) 0.0259(17) 0.0215(18) 0.0015(14) 0.0043(15) -0.0012(14)
C6 0.051(3) 0.063(3) 0.087(4) -0.033(3) 0.045(3) -0.029(2)
C7 0.042(3) 0.057(3) 0.061(3) -0.019(2) 0.029(2) -0.004(2)
C8 0.092(4) 0.053(3) 0.062(3) 0.000(2) 0.055(3) -0.010(3)
C9 0.046(3) 0.0233(18) 0.060(3) -0.0001(19) 0.018(2) 0.0042(18)
C10 0.042(3) 0.062(3) 0.059(3) -0.026(2) 0.030(2) 0.001(2)
C11 0.052(3) 0.074(3) 0.034(2) 0.000(2) 0.025(2) -0.017(2)
C12 0.035(2) 0.036(2) 0.046(3) 0.0162(19) 0.003(2) 0.0032(18)
C13 0.040(2) 0.0331(19) 0.038(2) 0.0090(17) 0.0237(19) 0.0091(17)
C14 0.045(3) 0.050(2) 0.043(2) 0.018(2) 0.030(2) 0.010(2)
C15 0.074(3) 0.062(3) 0.055(3) 0.005(2) 0.054(3) 0.013(3)
C16 0.138(5) 0.044(3) 0.102(4) -0.005(3) 0.103(4) 0.009(3)
C17 0.105(4) 0.032(2) 0.089(4) -0.002(2) 0.081(4) 0.000(2)
C18 0.0245(19) 0.0335(19) 0.0261(19) -0.0021(15) 0.0124(16) 0.0038(15)
C19 0.0145(16) 0.0265(17) 0.0230(17) 0.0014(14) 0.0060(14) 0.0033(13)
C20 0.0270(19) 0.0219(16) 0.0311(19) 0.0000(15) 0.0162(16) 0.0042(14)
C21 0.0201(17) 0.0218(16) 0.0249(18) 0.0014(14) 0.0081(15) -0.0014(14)
C22 0.029(2) 0.0243(17) 0.0254(18) 0.0026(15) 0.0120(16) 0.0025(15)
C23 0.061(3) 0.0273(19) 0.074(3) 0.013(2) 0.048(3) 0.011(2)
C24 0.097(4) 0.021(2) 0.104(4) 0.013(2) 0.073(4) 0.011(2)
C25 0.087(4) 0.029(2) 0.074(3) 0.013(2) 0.056(3) -0.002(2)
C26 0.052(3) 0.041(2) 0.055(3) 0.008(2) 0.038(2) -0.005(2)
C27 0.039(2) 0.0283(18) 0.039(2) 0.0037(17) 0.0236(19) 0.0055(17)
C28 0.034(2) 0.0324(19) 0.035(2) 0.0042(17) 0.0203(18) 0.0050(16)
C29 0.050(3) 0.042(2) 0.047(3) 0.0056(19) 0.036(2) -0.001(2)
C30 0.039(2) 0.041(2) 0.058(3) -0.008(2) 0.038(2) -0.0065(19)
C31 0.024(2) 0.042(2) 0.047(2) -0.0100(19) 0.0166(19) -0.0054(17)
C32 0.028(2) 0.0333(19) 0.033(2) -0.0016(16) 0.0167(17) -0.0012(16)
C33 0.0283(19) 0.0193(15) 0.032(2) -0.0037(15) 0.0184(17) -0.0001(14)
C34 0.0251(19) 0.0241(17) 0.0249(18) -0.0022(15) 0.0131(16) 0.0018(15)
C35 0.0228(18) 0.0303(18) 0.032(2) 0.0045(16) 0.0151(16) 0.0056(15)
C36 0.029(2) 0.0227(16) 0.0231(18) 0.0004(14) 0.0132(16) 0.0033(14)
C37 0.0267(19) 0.0227(16) 0.0257(18) 0.0013(14) 0.0135(16) 0.0020(14)
C38 0.032(2) 0.0336(19) 0.030(2) 0.0054(16) 0.0153(17) 0.0081(16)
C39 0.036(2) 0.0314(19) 0.034(2) 0.0075(17) 0.0151(18) 0.0132(17)
C40 0.045(2) 0.0290(19) 0.030(2) 0.0107(17) 0.0151(18) 0.0040(18)
C41 0.048(3) 0.047(2) 0.060(3) 0.026(2) 0.035(2) 0.010(2)
C42 0.038(2) 0.043(2) 0.053(3) 0.018(2) 0.026(2) 0.0132(19)
C43 0.034(2) 0.034(2) 0.043(2) -0.0087(18) 0.0215(19) -0.0073(17)
C44 0.030(2) 0.053(3) 0.049(3) -0.017(2) 0.006(2) -0.007(2)
C45 0.051(3) 0.082(3) 0.031(2) 0.008(2) 0.004(2) -0.001(3)
C46 0.040(2) 0.053(2) 0.025(2) -0.0021(18) 0.0140(19) -0.0031(19)
O6 0.085(3) 0.066(2) 0.090(3) -0.005(2) 0.045(2) -0.015(2)
C47 0.324(15) 0.289(13) 0.082(6) -0.075(7) 0.095(8) -0.253(13)
C48 0.257(12) 0.203(10) 0.099(6) -0.051(7) 0.086(7) -0.167(9)
C49 0.131(7) 0.109(5) 0.117(7) 0.015(5) 0.057(6) -0.034(5)
C50 0.077(5) 0.099(5) 0.097(5) 0.021(4) 0.021(4) -0.009(4)

loop_
_atom_type_symbol
_atom_type_description
_atom_type_scat_dispersion_real
_atom_type_scat_dispersion_imag
_atom_type_scat_source
C C 0.0033 0.0016 'International Tables Vol C Tables 4.2.6.8 and 6.1.1.4'
H H 0.0000 0.0000 'International Tables Vol C Tables 4.2.6.8 and 6.1.1.4'
Dy Dy -0.1892 4.4098 'International Tables Vol C Tables 4.2.6.8 and 6.1.1.4'
O O 0.0106 0.0060 'International Tables Vol C Tables 4.2.6.8 and 6.1.1.4'
Si Si 0.0817 0.0704 'International Tables Vol C Tables 4.2.6.8 and 6.1.1.4'

loop_
_geom_angle_atom_site_label_1
_geom_angle_atom_site_label_2
_geom_angle_atom_site_label_3
_geom_angle
O2 Dy1 O3 102.40(8)
O2 Dy1 O1 77.21(8)
O3 Dy1 O1 149.92(8)
O2 Dy1 O4 149.51(8)
O3 Dy1 O4 76.17(8)
O1 Dy1 O4 89.14(8)
O2 Dy1 O5 74.11(8)
O3 Dy1 O5 75.04(8)
O1 Dy1 O5 76.03(8)
O4 Dy1 O5 76.20(8)
O2 Dy1 C5 89.49(10)
O3 Dy1 C5 128.09(9)
O1 Dy1 C5 81.90(9)
O4 Dy1 C5 115.74(10)
O5 Dy1 C5 154.85(9)
O2 Dy1 C4 119.83(10)
O3 Dy1 C4 119.18(10)
O1 Dy1 C4 84.81(10)
O4 Dy1 C4 85.23(10)
O5 Dy1 C4 153.31(10)
C5 Dy1 C4 30.79(11)
O2 Dy1 C1 81.54(9)
O3 Dy1 C1 99.98(9)
O1 Dy1 C1 109.57(9)
O4 Dy1 C1 128.92(9)
O5 Dy1 C1 153.21(9)
C5 Dy1 C1 31.49(10)
C4 Dy1 C1 51.68(11)
O2 Dy1 C2 107.45(10)
O3 Dy1 C2 77.53(10)
O1 Dy1 C2 131.83(10)
O4 Dy1 C2 101.99(10)
O5 Dy1 C2 152.12(10)
C5 Dy1 C2 50.89(10)
C4 Dy1 C2 50.46(11)
C1 Dy1 C2 31.31(10)
O2 Dy1 C3 132.95(10)
O3 Dy1 C3 88.48(10)
O1 Dy1 C3 114.13(10)
O4 Dy1 C3 77.50(10)
O5 Dy1 C3 151.61(10)
C5 Dy1 C3 50.82(11)
C4 Dy1 C3 30.72(11)
C1 Dy1 C3 51.42(10)
C2 Dy1 C3 30.17(11)
C1 Si1 C7 114.19(18)
C1 Si1 C6 109.34(18)
C7 Si1 C6 106.7(2)
C1 Si1 C8 111.3(2)
C7 Si1 C8 107.6(2)
C6 Si1 C8 107.5(2)
C21 O1 Dy1 131.0(2)
C19 O2 Dy1 132.0(2)
C36 O3 Dy1 134.5(2)
C34 O4 Dy1 134.3(2)
C46 O5 C43 106.0(3)
C46 O5 Dy1 123.7(2)
C43 O5 Dy1 130.1(2)
C5 C1 C2 105.3(3)
C5 C1 Si1 130.0(3)
C2 C1 Si1 124.1(3)
C5 C1 Dy1 73.54(18)
C2 C1 Dy1 75.58(19)
Si1 C1 Dy1 122.86(16)
C3 C2 C1 109.4(3)
C3 C2 C9 124.2(3)
C1 C2 C9 126.3(3)
C3 C2 Dy1 75.01(19)
C1 C2 Dy1 73.11(18)
C9 C2 Dy1 122.5(2)
C2 C3 C4 107.9(3)
C2 C3 C10 125.4(4)
C4 C3 C10 126.6(4)
C2 C3 Dy1 74.8(2)
C4 C3 Dy1 73.01(19)
C10 C3 Dy1 121.0(3)
C5 C4 C3 108.4(3)
C5 C4 C11 126.6(4)
C3 C4 C11 124.9(4)
C5 C4 Dy1 74.1(2)
C3 C4 Dy1 76.3(2)
C11 C4 Dy1 117.6(2)
C4 C5 C1 109.0(3)
C4 C5 C12 124.2(3)
C1 C5 C12 126.8(3)
C4 C5 Dy1 75.1(2)
C1 C5 Dy1 74.97(18)
C12 C5 Dy1 116.1(2)
Si1 C6 H6A 109.5
Si1 C6 H6B 109.5
H6A C6 H6B 109.5
Si1 C6 H6C 109.5
H6A C6 H6C 109.5
H6B C6 H6C 109.5
Si1 C7 H7A 109.5
Si1 C7 H7B 109.5
H7A C7 H7B 109.5
Si1 C7 H7C 109.5
H7A C7 H7C 109.5
H7B C7 H7C 109.5
Si1 C8 H8A 109.5
Si1 C8 H8B 109.5
H8A C8 H8B 109.5
Si1 C8 H8C 109.5
H8A C8 H8C 109.5
H8B C8 H8C 109.5
C2 C9 H9A 109.5
C2 C9 H9B 109.5
H9A C9 H9B 109.5
C2 C9 H9C 109.5
H9A C9 H9C 109.5
H9B C9 H9C 109.5
C3 C10 H10A 109.5
C3 C10 H10B 109.5
H10A C10 H10B 109.5
C3 C10 H10C 109.5
H10A C10 H10C 109.5
H10B C10 H10C 109.5
C4 C11 H11A 109.5
C4 C11 H11B 109.5
H11A C11 H11B 109.5
C4 C11 H11C 109.5
H11A C11 H11C 109.5
H11B C11 H11C 109.5
C5 C12 H12A 109.5
C5 C12 H12B 109.5
H12A C12 H12B 109.5
C5 C12 H12C 109.5
H12A C12 H12C 109.5
H12B C12 H12C 109.5
C14 C13 C18 121.3(4)
C14 C13 H13 119.4
C18 C13 H13 119.4
C15 C14 C13 120.2(4)
C15 C14 H14 119.9
C13 C14 H14 119.9
C14 C15 C16 119.5(4)
C14 C15 H15 120.2
C16 C15 H15 120.2
C15 C16 C17 120.7(4)
C15 C16 H16 119.6
C17 C16 H16 119.6
C16 C17 C18 120.7(4)
C16 C17 H17 119.7
C18 C17 H17 119.7
C17 C18 C13 117.6(4)
C17 C18 C19 122.6(3)
C13 C18 C19 119.8(3)
O2 C19 C20 123.5(3)
O2 C19 C18 116.2(3)
C20 C19 C18 120.3(3)
C19 C20 C21 126.4(3)
C19 C20 H20 116.8
C21 C20 H20 116.8
O1 C21 C20 125.4(3)
O1 C21 C22 115.4(3)
C20 C21 C22 119.1(3)
C27 C22 C23 118.6(3)
C27 C22 C21 119.2(3)
C23 C22 C21 122.1(3)
C24 C23 C22 120.3(4)
C24 C23 H23 119.9
C22 C23 H23 119.9
C25 C24 C23 120.6(4)
C25 C24 H24 119.7
C23 C24 H24 119.7
C26 C25 C24 119.5(4)
C26 C25 H25 120.3
C24 C25 H25 120.3
C25 C26 C27 119.9(4)
C25 C26 H26 120.1
C27 C26 H26 120.1
C22 C27 C26 121.1(3)
C22 C27 H27 119.5
C26 C27 H27 119.5
C29 C28 C33 120.6(4)
C29 C28 H28 119.7
C33 C28 H28 119.7
C30 C29 C28 120.4(4)
C30 C29 H29 119.8
C28 C29 H29 119.8
C29 C30 C31 119.8(4)
C29 C30 H30 120.1
C31 C30 H30 120.1
C30 C31 C32 120.1(4)
C30 C31 H31 119.9
C32 C31 H31 119.9
C33 C32 C31 120.7(4)
C33 C32 H32 119.7
C31 C32 H32 119.7
C32 C33 C28 118.3(3)
C32 C33 C34 123.3(3)
C28 C33 C34 118.3(3)
O4 C34 C35 124.0(3)
O4 C34 C33 116.3(3)
C35 C34 C33 119.7(3)
C36 C35 C34 125.8(3)
C36 C35 H35 117.1
C34 C35 H35 117.1
O3 C36 C35 124.3(3)
O3 C36 C37 115.1(3)
C35 C36 C37 120.6(3)
C42 C37 C38 118.1(3)
C42 C37 C36 118.6(3)
C38 C37 C36 123.3(3)
C37 C38 C39 120.2(4)
C37 C38 H38 119.9
C39 C38 H38 119.9
C40 C39 C38 120.6(3)
C40 C39 H39 119.7
C38 C39 H39 119.7
C39 C40 C41 120.1(3)
C39 C40 H40 120.0
C41 C40 H40 120.0
C40 C41 C42 119.7(4)
C40 C41 H41 120.2
C42 C41 H41 120.2
C41 C42 C37 121.3(4)
C41 C42 H42 119.3
C37 C42 H42 119.3
O5 C43 C44 104.5(3)
O5 C43 H43A 110.9
C44 C43 H43A 110.9
O5 C43 H43B 110.9
C44 C43 H43B 110.9
H43A C43 H43B 108.9
C43 C44 C45 103.7(3)
C43 C44 H44A 111.0
C45 C44 H44A 111.0
C43 C44 H44B 111.0
C45 C44 H44B 111.0
H44A C44 H44B 109.0
C46 C45 C44 105.6(3)
C46 C45 H45A 110.6
C44 C45 H45A 110.6
C46 C45 H45B 110.6
C44 C45 H45B 110.6
H45A C45 H45B 108.8
O5 C46 C45 105.0(3)
O5 C46 H46A 110.7
C45 C46 H46A 110.7
O5 C46 H46B 110.7
C45 C46 H46B 110.7
H46A C46 H46B 108.8
C47 O6 C50 107.4(5)
O6 C47 C48 111.7(6)
O6 C47 H47A 109.3
C48 C47 H47A 109.3
O6 C47 H47B 109.3
C48 C47 H47B 109.3
H47A C47 H47B 107.9
C49 C48 C47 105.5(6)
C49 C48 H48A 110.6
C47 C48 H48A 110.6
C49 C48 H48B 110.6
C47 C48 H48B 110.6
H48A C48 H48B 108.8
C48 C49 C50 106.0(7)
C48 C49 H49A 110.5
C50 C49 H49A 110.5
C48 C49 H49B 110.5
C50 C49 H49B 110.5
H49A C49 H49B 108.7
O6 C50 C49 105.6(5)
O6 C50 H50A 110.6
C49 C50 H50A 110.6
O6 C50 H50B 110.6
C49 C50 H50B 110.6
H50A C50 H50B 108.7

loop_
_geom_bond_atom_site_label_1
_geom_bond_atom_site_label_2
_geom_bond_distance
Dy1 O2 2.266(2)
Dy1 O3 2.266(2)
Dy1 O1 2.273(2)
Dy1 O4 2.278(2)
Dy1 O5 2.465(2)
Dy1 C5 2.639(3)
Dy1 C4 2.650(3)
Dy1 C1 2.657(3)
Dy1 C2 2.690(3)
Dy1 C3 2.692(3)
Si1 C1 1.855(4)
Si1 C7 1.867(4)
Si1 C6 1.869(4)
Si1 C8 1.879(5)
O1 C21 1.273(4)
O2 C19 1.279(4)
O3 C36 1.278(4)
O4 C34 1.267(4)
O5 C46 1.430(4)
O5 C43 1.431(4)
C1 C5 1.437(5)
C1 C2 1.443(5)
C2 C3 1.401(5)
C2 C9 1.504(5)
C3 C4 1.416(5)
C3 C10 1.501(5)
C4 C5 1.404(5)
C4 C11 1.512(5)
C5 C12 1.504(5)
C6 H6A 0.9600
C6 H6B 0.9600
C6 H6C 0.9600
C7 H7A 0.9600
C7 H7B 0.9600
C7 H7C 0.9600
C8 H8A 0.9600
C8 H8B 0.9600
C8 H8C 0.9600
C9 H9A 0.9600
C9 H9B 0.9600
C9 H9C 0.9600
C10 H10A 0.9600
C10 H10B 0.9600
C10 H10C 0.9600
C11 H11A 0.9600
C11 H11B 0.9600
C11 H11C 0.9600
C12 H12A 0.9600
C12 H12B 0.9600
C12 H12C 0.9600
C13 C14 1.377(5)
C13 C18 1.383(5)
C13 H13 0.9300
C14 C15 1.358(6)
C14 H14 0.9300
C15 C16 1.368(6)
C15 H15 0.9300
C16 C17 1.374(6)
C16 H16 0.9300
C17 C18 1.383(5)
C17 H17 0.9300
C18 C19 1.494(5)
C19 C20 1.397(5)
C20 C21 1.395(5)
C20 H20 0.9300
C21 C22 1.504(5)
C22 C27 1.382(5)
C22 C23 1.387(5)
C23 C24 1.380(6)
C23 H23 0.9300
C24 C25 1.380(7)
C24 H24 0.9300
C25 C26 1.376(6)
C25 H25 0.9300
C26 C27 1.384(5)
C26 H26 0.9300
C27 H27 0.9300
C28 C29 1.386(5)
C28 C33 1.387(5)
C28 H28 0.9300
C29 C30 1.368(6)
C29 H29 0.9300
C30 C31 1.372(6)
C30 H30 0.9300
C31 C32 1.390(5)
C31 H31 0.9300
C32 C33 1.384(5)
C32 H32 0.9300
C33 C34 1.498(5)
C34 C35 1.406(5)
C35 C36 1.392(5)
C35 H35 0.9300
C36 C37 1.499(5)
C37 C42 1.383(5)
C37 C38 1.388(5)
C38 C39 1.389(5)
C38 H38 0.9300
C39 C40 1.363(5)
C39 H39 0.9300
C40 C41 1.371(5)
C40 H40 0.9300
C41 C42 1.382(5)
C41 H41 0.9300
C42 H42 0.9300
C43 C44 1.517(6)
C43 H43A 0.9700
C43 H43B 0.9700
C44 C45 1.519(6)
C44 H44A 0.9700
C44 H44B 0.9700
C45 C46 1.503(6)
C45 H45A 0.9700
C45 H45B 0.9700
C46 H46A 0.9700
C46 H46B 0.9700
O6 C47 1.271(7)
O6 C50 1.448(7)
C47 C48 1.481(10)
C47 H47A 0.9700
C47 H47B 0.9700
C48 C49 1.380(10)
C48 H48A 0.9700
C48 H48B 0.9700
C49 C50 1.474(9)
C49 H49A 0.9700
C49 H49B 0.9700
C50 H50A 0.9700
C50 H50B 0.9700

loop_
_geom_torsion_atom_site_label_1
_geom_torsion_atom_site_label_2
_geom_torsion_atom_site_label_3
_geom_torsion_atom_site_label_4
_geom_torsion
O2 Dy1 O1 C21 -19.1(3)
O3 Dy1 O1 C21 73.6(3)
O4 Dy1 O1 C21 133.4(3)
O5 Dy1 O1 C21 57.5(3)
C5 Dy1 O1 C21 -110.4(3)
C4 Dy1 O1 C21 -141.3(3)
C1 Dy1 O1 C21 -95.1(3)
C2 Dy1 O1 C21 -121.2(3)
C3 Dy1 O1 C21 -150.7(3)
O3 Dy1 O2 C19 -127.0(3)
O1 Dy1 O2 C19 22.2(3)
O4 Dy1 O2 C19 -43.2(3)
O5 Dy1 O2 C19 -56.7(3)
C5 Dy1 O2 C19 104.0(3)
C4 Dy1 O2 C19 98.5(3)
C1 Dy1 O2 C19 134.6(3)
C2 Dy1 O2 C19 152.4(3)
C3 Dy1 O2 C19 133.4(3)
O2 Dy1 O3 C36 140.4(3)
O1 Dy1 O3 C36 54.5(4)
O4 Dy1 O3 C36 -8.3(3)
O5 Dy1 O3 C36 70.8(3)
C5 Dy1 O3 C36 -120.4(3)
C4 Dy1 O3 C36 -84.7(3)
C1 Dy1 O3 C36 -136.2(3)
C2 Dy1 O3 C36 -114.2(3)
C3 Dy1 O3 C36 -85.8(3)
O2 Dy1 O4 C34 -79.8(3)
O3 Dy1 O4 C34 11.2(3)
O1 Dy1 O4 C34 -142.3(3)
O5 Dy1 O4 C34 -66.5(3)
C5 Dy1 O4 C34 137.1(3)
C4 Dy1 O4 C34 132.9(3)
C1 Dy1 O4 C34 103.0(3)
C2 Dy1 O4 C34 85.0(3)
C3 Dy1 O4 C34 102.8(3)
O2 Dy1 O5 C46 -52.6(3)
O3 Dy1 O5 C46 55.3(3)
O1 Dy1 O5 C46 -133.0(3)
O4 Dy1 O5 C46 134.4(3)
C5 Dy1 O5 C46 -103.7(3)
C4 Dy1 O5 C46 -178.4(3)
C1 Dy1 O5 C46 -27.2(4)
C2 Dy1 O5 C46 44.8(4)
C3 Dy1 O5 C46 111.8(3)
O2 Dy1 O5 C43 133.5(3)
O3 Dy1 O5 C43 -118.6(3)
O1 Dy1 O5 C43 53.1(3)
O4 Dy1 O5 C43 -39.5(3)
C5 Dy1 O5 C43 82.4(4)
C4 Dy1 O5 C43 7.7(4)
C1 Dy1 O5 C43 159.0(3)
C2 Dy1 O5 C43 -129.1(3)
C3 Dy1 O5 C43 -62.1(4)
C7 Si1 C1 C5 19.0(4)
C6 Si1 C1 C5 -100.3(4)
C8 Si1 C1 C5 141.1(3)
C7 Si1 C1 C2 -171.3(3)
C6 Si1 C1 C2 69.3(4)
C8 Si1 C1 C2 -49.3(3)
C7 Si1 C1 Dy1 -76.8(2)
C6 Si1 C1 Dy1 163.8(2)
C8 Si1 C1 Dy1 45.2(2)
O2 Dy1 C1 C5 -103.0(2)
O3 Dy1 C1 C5 155.76(19)
O1 Dy1 C1 C5 -29.9(2)
O4 Dy1 C1 C5 75.5(2)
O5 Dy1 C1 C5 -127.7(2)
C4 Dy1 C1 C5 36.3(2)
C2 Dy1 C1 C5 111.1(3)
C3 Dy1 C1 C5 75.8(2)
O2 Dy1 C1 C2 145.9(2)
O3 Dy1 C1 C2 44.7(2)
O1 Dy1 C1 C2 -141.0(2)
O4 Dy1 C1 C2 -35.6(2)
O5 Dy1 C1 C2 121.2(2)
C5 Dy1 C1 C2 -111.1(3)
C4 Dy1 C1 C2 -74.8(2)
C3 Dy1 C1 C2 -35.3(2)
O2 Dy1 C1 Si1 24.30(17)
O3 Dy1 C1 Si1 -76.90(18)
O1 Dy1 C1 Si1 97.42(18)
O4 Dy1 C1 Si1 -157.12(14)
O5 Dy1 C1 Si1 -0.4(3)
C5 Dy1 C1 Si1 127.3(3)
C4 Dy1 C1 Si1 163.6(2)
C2 Dy1 C1 Si1 -121.6(3)
C3 Dy1 C1 Si1 -156.8(2)
C5 C1 C2 C3 -1.2(4)
Si1 C1 C2 C3 -173.0(2)
Dy1 C1 C2 C3 66.8(3)
C5 C1 C2 C9 173.6(3)
Si1 C1 C2 C9 1.9(5)
Dy1 C1 C2 C9 -118.3(4)
C5 C1 C2 Dy1 -68.1(2)
Si1 C1 C2 Dy1 120.2(3)
O2 Dy1 C2 C3 -151.7(2)
O3 Dy1 C2 C3 109.1(2)
O1 Dy1 C2 C3 -63.4(2)
O4 Dy1 C2 C3 36.4(2)
O5 Dy1 C2 C3 119.5(2)
C5 Dy1 C2 C3 -77.2(2)
C4 Dy1 C2 C3 -37.1(2)
C1 Dy1 C2 C3 -116.1(3)
O2 Dy1 C2 C1 -35.6(2)
O3 Dy1 C2 C1 -134.8(2)
O1 Dy1 C2 C1 52.7(3)
O4 Dy1 C2 C1 152.5(2)
O5 Dy1 C2 C1 -124.4(2)
C5 Dy1 C2 C1 38.9(2)
C4 Dy1 C2 C1 79.0(2)
C3 Dy1 C2 C1 116.1(3)
O2 Dy1 C2 C9 87.1(3)
O3 Dy1 C2 C9 -12.2(3)
O1 Dy1 C2 C9 175.3(3)
O4 Dy1 C2 C9 -84.9(3)
O5 Dy1 C2 C9 -1.8(4)
C5 Dy1 C2 C9 161.5(4)
C4 Dy1 C2 C9 -158.3(4)
C1 Dy1 C2 C9 122.6(4)
C3 Dy1 C2 C9 -121.3(4)
C1 C2 C3 C4 0.5(4)
C9 C2 C3 C4 -174.5(3)
Dy1 C2 C3 C4 66.1(2)
C1 C2 C3 C10 176.9(3)
C9 C2 C3 C10 1.9(6)
Dy1 C2 C3 C10 -117.5(4)
C1 C2 C3 Dy1 -65.6(2)
C9 C2 C3 Dy1 119.4(4)
O2 Dy1 C3 C2 38.2(3)
O3 Dy1 C3 C2 -67.4(2)
O1 Dy1 C3 C2 133.1(2)
O4 Dy1 C3 C2 -143.6(2)
O5 Dy1 C3 C2 -121.1(2)
C5 Dy1 C3 C2 77.5(2)
C4 Dy1 C3 C2 114.5(3)
C1 Dy1 C3 C2 36.7(2)
O2 Dy1 C3 C4 -76.3(2)
O3 Dy1 C3 C4 178.1(2)
O1 Dy1 C3 C4 18.6(2)
O4 Dy1 C3 C4 101.9(2)
O5 Dy1 C3 C4 124.4(2)
C5 Dy1 C3 C4 -37.1(2)
C1 Dy1 C3 C4 -77.9(2)
C2 Dy1 C3 C4 -114.5(3)
O2 Dy1 C3 C10 160.7(3)
O3 Dy1 C3 C10 55.1(3)
O1 Dy1 C3 C10 -104.4(3)
O4 Dy1 C3 C10 -21.1(3)
O5 Dy1 C3 C10 1.4(5)
C5 Dy1 C3 C10 -160.1(4)
C4 Dy1 C3 C10 -123.0(4)
C1 Dy1 C3 C10 159.1(4)
C2 Dy1 C3 C10 122.5(4)
C2 C3 C4 C5 0.5(4)
C10 C3 C4 C5 -175.8(4)
Dy1 C3 C4 C5 67.8(2)
C2 C3 C4 C11 178.4(3)
C10 C3 C4 C11 2.1(6)
Dy1 C3 C4 C11 -114.3(4)
C2 C3 C4 Dy1 -67.3(2)
C10 C3 C4 Dy1 116.4(4)
O2 Dy1 C4 C5 10.8(2)
O3 Dy1 C4 C5 -116.29(19)
O1 Dy1 C4 C5 82.9(2)
O4 Dy1 C4 C5 172.5(2)
O5 Dy1 C4 C5 126.8(2)
C1 Dy1 C4 C5 -37.15(18)
C2 Dy1 C4 C5 -77.7(2)
C3 Dy1 C4 C5 -114.1(3)
O2 Dy1 C4 C3 124.9(2)
O3 Dy1 C4 C3 -2.2(2)
O1 Dy1 C4 C3 -163.0(2)
O4 Dy1 C4 C3 -73.5(2)
O5 Dy1 C4 C3 -119.1(2)
C5 Dy1 C4 C3 114.1(3)
C1 Dy1 C4 C3 76.9(2)
C2 Dy1 C4 C3 36.4(2)
O2 Dy1 C4 C11 -112.6(3)
O3 Dy1 C4 C11 120.3(3)
O1 Dy1 C4 C11 -40.5(3)
O4 Dy1 C4 C11 49.0(3)
O5 Dy1 C4 C11 3.4(5)
C5 Dy1 C4 C11 -123.4(4)
C1 Dy1 C4 C11 -160.6(4)
C2 Dy1 C4 C11 158.9(4)
C3 Dy1 C4 C11 122.5(4)
C3 C4 C5 C1 -1.3(4)
C11 C4 C5 C1 -179.2(3)
Dy1 C4 C5 C1 67.9(2)
C3 C4 C5 C12 179.1(3)
C11 C4 C5 C12 1.2(6)
Dy1 C4 C5 C12 -111.7(3)
C3 C4 C5 Dy1 -69.2(2)
C11 C4 C5 Dy1 112.9(4)
C2 C1 C5 C4 1.5(4)
Si1 C1 C5 C4 172.6(3)
Dy1 C1 C5 C4 -68.0(2)
C2 C1 C5 C12 -178.9(3)
Si1 C1 C5 C12 -7.8(5)
Dy1 C1 C5 C12 111.6(3)
C2 C1 C5 Dy1 69.5(2)
Si1 C1 C5 Dy1 -119.4(3)
O2 Dy1 C5 C4 -170.6(2)
O3 Dy1 C5 C4 84.0(2)
O1 Dy1 C5 C4 -93.5(2)
O4 Dy1 C5 C4 -8.4(2)
O5 Dy1 C5 C4 -122.2(3)
C1 Dy1 C5 C4 114.9(3)
C2 Dy1 C5 C4 76.2(2)
C3 Dy1 C5 C4 37.0(2)
O2 Dy1 C5 C1 74.50(19)
O3 Dy1 C5 C1 -30.9(2)
O1 Dy1 C5 C1 151.7(2)
O4 Dy1 C5 C1 -123.24(19)
O5 Dy1 C5 C1 122.9(2)
C4 Dy1 C5 C1 -114.9(3)
C2 Dy1 C5 C1 -38.68(19)
C3 Dy1 C5 C1 -77.9(2)
O2 Dy1 C5 C12 -49.5(3)
O3 Dy1 C5 C12 -154.9(2)
O1 Dy1 C5 C12 27.7(3)
O4 Dy1 C5 C12 112.8(3)
O5 Dy1 C5 C12 -1.0(4)
C4 Dy1 C5 C12 121.1(4)
C1 Dy1 C5 C12 -124.0(4)
C2 Dy1 C5 C12 -162.6(3)
C3 Dy1 C5 C12 158.1(3)
C18 C13 C14 C15 -0.2(7)
C13 C14 C15 C16 -1.2(8)
C14 C15 C16 C17 1.7(9)
C15 C16 C17 C18 -0.8(9)
C16 C17 C18 C13 -0.7(7)
C16 C17 C18 C19 180.0(5)
C14 C13 C18 C17 1.2(6)
C14 C13 C18 C19 -179.5(3)
Dy1 O2 C19 C20 -18.2(5)
Dy1 O2 C19 C18 161.1(2)
C17 C18 C19 O2 172.8(4)
C13 C18 C19 O2 -6.5(5)
C17 C18 C19 C20 -7.9(6)
C13 C18 C19 C20 172.8(3)
O2 C19 C20 C21 -0.3(5)
C18 C19 C20 C21 -179.6(3)
Dy1 O1 C21 C20 12.5(5)
Dy1 O1 C21 C22 -164.6(2)
C19 C20 C21 O1 3.0(6)
C19 C20 C21 C22 -179.9(3)
O1 C21 C22 C27 22.3(5)
C20 C21 C22 C27 -155.1(3)
O1 C21 C22 C23 -159.2(4)
C20 C21 C22 C23 23.4(5)
C27 C22 C23 C24 0.9(7)
C21 C22 C23 C24 -177.6(4)
C22 C23 C24 C25 0.0(8)
C23 C24 C25 C26 -0.3(8)
C24 C25 C26 C27 -0.4(7)
C23 C22 C27 C26 -1.6(6)
C21 C22 C27 C26 177.0(3)
C25 C26 C27 C22 1.3(6)
C33 C28 C29 C30 0.5(6)
C28 C29 C30 C31 -0.4(6)
C29 C30 C31 C32 0.1(6)
C30 C31 C32 C33 0.2(6)
C31 C32 C33 C28 -0.2(5)
C31 C32 C33 C34 179.8(3)
C29 C28 C33 C32 -0.2(5)
C29 C28 C33 C34 179.8(3)
Dy1 O4 C34 C35 -10.2(5)
Dy1 O4 C34 C33 171.0(2)
C32 C33 C34 O4 -159.9(3)
C28 C33 C34 O4 20.1(4)
C32 C33 C34 C35 21.3(5)
C28 C33 C34 C35 -158.8(3)
O4 C34 C35 C36 0.7(6)
C33 C34 C35 C36 179.4(3)
Dy1 O3 C36 C35 4.6(5)
Dy1 O3 C36 C37 -176.5(2)
C34 C35 C36 O3 2.1(6)
C34 C35 C36 C37 -176.8(3)
O3 C36 C37 C42 7.2(5)
C35 C36 C37 C42 -173.8(3)
O3 C36 C37 C38 -172.2(3)
C35 C36 C37 C38 6.8(5)
C42 C37 C38 C39 -1.2(5)
C36 C37 C38 C39 178.2(3)
C37 C38 C39 C40 0.7(6)
C38 C39 C40 C41 0.5(6)
C39 C40 C41 C42 -1.2(6)
C40 C41 C42 C37 0.7(7)
C38 C37 C42 C41 0.6(6)
C36 C37 C42 C41 -178.9(4)
C46 O5 C43 C44 -39.6(4)
Dy1 O5 C43 C44 135.1(3)
O5 C43 C44 C45 26.0(4)
C43 C44 C45 C46 -4.1(5)
C43 O5 C46 C45 36.9(4)
Dy1 O5 C46 C45 -138.2(3)
C44 C45 C46 O5 -19.3(5)
C50 O6 C47 C48 15.1(14)
O6 C47 C48 C49 -4.1(16)
C47 C48 C49 C50 -8.5(13)
C47 O6 C50 C49 -19.8(10)
C48 C49 C50 O6 17.0(10)
